data_7007935
loop_
_publ_author_name
'Ouellette, Wayne'
'Golub, Vladimir'
'O'Connor, Charles J'
'Zubieta, Jon'

_publ_section_title
;
 Solid state coordination chemistry of metal oxides: structural
 consequences of fluoride incorporation into the
 oxovanadium-copper-bisterpy-{O3P(CH2)nPO3}4- system, n= 1-5 (bisterpy
 = 2,2':4',4":2",2"'-quaterpyridyl-6', 6"-di-2-pyridine).
;
_journal_issue 2
_journal_name_full 'Dalton transactions (Cambridge, England : 2003)'
_journal_page_first 291
_journal_page_last 309
_journal_paper_doi 10.1039/b412808g
_journal_year 2005
_chemical_formula_moiety '[{Cu2(bisterpy)}V4F2O6{O3P(CH2)4PO3}2]'
_chemical_formula_sum 'C19 H18 Cu F N3 O9 P2 V2'
_chemical_formula_weight 678.72
_chemical_name_systematic
;
?
;
_space_group_IT_number 15
_symmetry_cell_setting monoclinic
_symmetry_space_group_name_Hall '-C 2yc'
_symmetry_space_group_name_H-M 'C 1 2/c 1'
_atom_sites_solution_hydrogens geom
_atom_sites_solution_primary direct
_atom_sites_solution_secondary difmap
_audit_creation_method SHELXL-97
_cell_angle_alpha 90.00
_cell_angle_beta 127.5000(10)
_cell_angle_gamma 90.00
_cell_formula_units_Z 8
_cell_length_a 23.4642(12)
_cell_length_b 14.3545(7)
_cell_length_c 17.1194(9)
_cell_measurement_reflns_used 29506
_cell_measurement_temperature 90(2)
_cell_measurement_theta_max 31.50
_cell_measurement_theta_min 1.79
_cell_volume 4574.6(4)
_computing_cell_refinement 'Bruker SMART'
_computing_data_collection 'Bruker SMART'
_computing_data_reduction 'Bruker SAINT'
_computing_molecular_graphics 'Bruker SHELXTL and CrystalMaker 5.x'
_computing_publication_material 'Bruker SHELXTL'
_computing_structure_refinement 'SHELXL-97 (Sheldrick, 1997)'
_computing_structure_solution 'SHELXS-97 (Sheldrick, 1990)'
_diffrn_ambient_temperature 90(2)
_diffrn_detector_area_resol_mean 512
_diffrn_measured_fraction_theta_full 0.999
_diffrn_measured_fraction_theta_max 0.999
_diffrn_measurement_device_type 'APEX CCD area detector'
_diffrn_measurement_method 'Phi and omega scans'
_diffrn_radiation_monochromator graphite
_diffrn_radiation_probe x-ray
_diffrn_radiation_type MoK\a
_diffrn_radiation_wavelength 0.71073
_diffrn_reflns_av_R_equivalents 0.0614
_diffrn_reflns_av_sigmaI/netI 0.0601
_diffrn_reflns_limit_h_max 34
_diffrn_reflns_limit_h_min -34
_diffrn_reflns_limit_k_max 21
_diffrn_reflns_limit_k_min -21
_diffrn_reflns_limit_l_max 24
_diffrn_reflns_limit_l_min -25
_diffrn_reflns_number 29506
_diffrn_reflns_theta_full 31.50
_diffrn_reflns_theta_max 31.50
_diffrn_reflns_theta_min 1.79
_diffrn_source 'fine-focus sealed tube'
_diffrn_standards_decay_% 0.001
_exptl_absorpt_coefficient_mu 1.929
_exptl_absorpt_correction_T_max 0.8930
_exptl_absorpt_correction_T_min 0.6989
_exptl_absorpt_correction_type multi-scan
_exptl_absorpt_process_details 'SADABS SHELXL-97 (SHELDRICK, 1997)'
_exptl_crystal_colour plate
_exptl_crystal_density_diffrn 1.971
_exptl_crystal_density_method 'not measured'
_exptl_crystal_description black
_exptl_crystal_F_000 2712
_exptl_crystal_size_max 0.20
_exptl_crystal_size_mid 0.18
_exptl_crystal_size_min 0.06
_refine_diff_density_max 0.925
_refine_diff_density_min -0.725
_refine_diff_density_rms 0.154
_refine_ls_extinction_method none
_refine_ls_goodness_of_fit_ref 1.019
_refine_ls_hydrogen_treatment mixed
_refine_ls_matrix_type full
_refine_ls_number_parameters 334
_refine_ls_number_reflns 7623
_refine_ls_number_restraints 0
_refine_ls_restrained_S_all 1.019
_refine_ls_R_factor_all 0.0913
_refine_ls_R_factor_gt 0.0540
_refine_ls_shift/su_max 0.001
_refine_ls_shift/su_mean 0.000
_refine_ls_structure_factor_coef Fsqd
_refine_ls_weighting_details 'calc w=1/[\s^2^(Fo^2^)+(0.0490P)^2^+0.6793P] where P=(Fo^2^+2Fc^2^)/3'
_refine_ls_weighting_scheme calc
_refine_ls_wR_factor_gt 0.1028
_refine_ls_wR_factor_ref 0.1162
_reflns_number_gt 5276
_reflns_number_total 7623
_reflns_threshold_expression >2sigma(I)
_cod_data_source_file b412808g.txt
_cod_data_source_block publication_text_compound_8
_cod_depositor_comments
;
The following automatic conversions were performed:
'_symmetry_cell_setting' value 'Monoclinic' changed to 'monoclinic'
according to '/home/saulius/struct/CIF-dictionaries/cif_core.dic'
dictionary named 'cif_core.dic' version 2.4.1 from 2010-06-29.

Automatic conversion script
Id: cif_fix_enum 1527 2010-12-29 10:47:43Z saulius 
;
_cod_original_sg_symbol_H-M C2/c
_cod_database_code 7007935

loop_
_symmetry_equiv_pos_as_xyz
'x, y, z'
'-x, y, -z+1/2'
'x+1/2, y+1/2, z'
'-x+1/2, y+1/2, -z+1/2'
'-x, -y, -z'
'x, -y, z-1/2'
'-x+1/2, -y+1/2, -z'
'x+1/2, -y+1/2, z-1/2'

loop_
_atom_site_label
_atom_site_type_symbol
_atom_site_fract_x
_atom_site_fract_y
_atom_site_fract_z
_atom_site_U_iso_or_equiv
_atom_site_adp_type
_atom_site_occupancy
_atom_site_symmetry_multiplicity
_atom_site_calc_flag
_atom_site_refinement_flags
_atom_site_disorder_assembly
_atom_site_disorder_group
Cu1 Cu 0.29694(2) 0.37070(3) 0.35324(3) 0.01360(10) Uani 1 1 d . . .
V1 V 0.27865(3) 0.61890(4) 0.30749(4) 0.01245(12) Uani 1 1 d . . .
V2 V 0.02581(3) 0.40838(4) 0.06687(4) 0.01173(12) Uani 1 1 d . . .
P1 P 0.32509(4) 0.82159(6) 0.38582(6) 0.01183(17) Uani 1 1 d . . .
P2 P 0.10665(4) 0.60184(6) 0.16298(6) 0.01321(17) Uani 1 1 d . . .
F1 F -0.03903(9) 0.51265(12) 0.02819(13) 0.0142(4) Uani 1 1 d . . .
O1 O 0.23252(12) 0.36176(18) 0.21457(17) 0.0212(5) Uani 1 1 d . . .
O2 O 0.29225(12) 0.52515(16) 0.36982(17) 0.0191(5) Uani 1 1 d . . .
O3 O 0.30566(12) 0.71791(16) 0.39101(16) 0.0146(5) Uani 1 1 d . . .
O4 O 0.32861(13) 0.61556(18) 0.27158(18) 0.0230(6) Uani 1 1 d . . .
O5 O 0.18421(12) 0.63285(16) 0.20087(17) 0.0188(5) Uani 1 1 d . . .
O6 O 0.10402(11) 0.49666(16) 0.16574(16) 0.0155(5) Uani 1 1 d . . .
O7 O 0.09948(11) 0.32204(16) 0.08317(16) 0.0153(5) Uani 1 1 d . . .
O8 O 0.01247(12) 0.35228(16) 0.13540(17) 0.0163(5) Uani 1 1 d . . .
O9 O -0.05377(11) 0.35079(16) -0.06445(16) 0.0151(5) Uani 1 1 d . . .
N1 N 0.23409(13) 0.35572(19) 0.39492(19) 0.0134(5) Uani 1 1 d . . .
N2 N 0.36962(13) 0.36238(18) 0.49470(19) 0.0126(5) Uani 1 1 d . . .
N3 N 0.38723(14) 0.3794(2) 0.3637(2) 0.0165(6) Uani 1 1 d . . .
C1 C 0.16259(16) 0.3510(2) 0.3354(2) 0.0146(6) Uani 1 1 d . . .
H1 H 0.1386 0.3434 0.2681 0.018 Uiso 1 1 calc R . .
C2 C 0.12258(17) 0.3570(2) 0.3709(2) 0.0160(7) Uani 1 1 d . . .
H2 H 0.0727 0.3549 0.3278 0.019 Uiso 1 1 calc R . .
C3 C 0.15843(17) 0.3663(2) 0.4714(2) 0.0167(7) Uani 1 1 d . . .
H3 H 0.1330 0.3698 0.4968 0.020 Uiso 1 1 calc R . .
C4 C 0.23368(16) 0.3702(2) 0.5340(2) 0.0154(6) Uani 1 1 d . . .
H4 H 0.2590 0.3764 0.6017 0.018 Uiso 1 1 calc R . .
C5 C 0.26928(16) 0.3650(2) 0.4941(2) 0.0130(6) Uani 1 1 d . . .
C6 C 0.34862(17) 0.3662(2) 0.5517(2) 0.0153(6) Uani 1 1 d . . .
C7 C 0.39897(17) 0.3692(2) 0.6529(2) 0.0152(6) Uani 1 1 d . . .
H7 H 0.3844 0.3745 0.6926 0.018 Uiso 1 1 calc R . .
C8 C 0.47257(16) 0.3639(2) 0.6956(2) 0.0133(6) Uani 1 1 d . . .
C9 C 0.49189(17) 0.3589(2) 0.6331(2) 0.0166(7) Uani 1 1 d . . .
H9 H 0.5400 0.3541 0.6590 0.020 Uiso 1 1 calc R . .
C10 C 0.43896(16) 0.3612(2) 0.5322(2) 0.0146(6) Uani 1 1 d . . .
C11 C 0.44950(16) 0.3693(2) 0.4562(2) 0.0155(7) Uani 1 1 d . . .
C12 C 0.51533(18) 0.3728(3) 0.4747(3) 0.0228(8) Uani 1 1 d . . .
H12 H 0.5573 0.3631 0.5380 0.027 Uiso 1 1 calc R . .
C13 C 0.51820(19) 0.3907(3) 0.3976(3) 0.0285(9) Uani 1 1 d . . .
H13 H 0.5621 0.3933 0.4085 0.034 Uiso 1 1 calc R . .
C14 C 0.4546(2) 0.4049(3) 0.3040(3) 0.0302(9) Uani 1 1 d . . .
H14 H 0.4554 0.4192 0.2516 0.036 Uiso 1 1 calc R . .
C15 C 0.39014(19) 0.3975(3) 0.2895(3) 0.0239(8) Uani 1 1 d . . .
H15 H 0.3475 0.4053 0.2264 0.029 Uiso 1 1 calc R . .
C16 C 0.32075(18) 0.8810(2) 0.4737(2) 0.0177(7) Uani 1 1 d . . .
H16A H 0.3336 0.9457 0.4761 0.021 Uiso 1 1 calc R . .
H16B H 0.2715 0.8795 0.4510 0.021 Uiso 1 1 calc R . .
C17 C 0.3691(2) 0.8414(3) 0.5779(3) 0.0227(8) Uani 1 1 d . . .
H17A H 0.3600 0.7751 0.5752 0.027 Uiso 1 1 calc R . .
H17B H 0.4189 0.8492 0.6040 0.027 Uiso 1 1 calc R . .
C18 C 0.0943(2) 0.6496(3) 0.2486(3) 0.0267(9) Uani 1 1 d . . .
H18A H 0.1013 0.7165 0.2511 0.032 Uiso 1 1 calc R . .
H18B H 0.0448 0.6391 0.2225 0.032 Uiso 1 1 calc R . .
C19 C 0.1421(2) 0.6128(3) 0.3526(3) 0.0215(7) Uani 1 1 d . . .
H19A H 0.1918 0.6213 0.3786 0.026 Uiso 1 1 calc R . .
H19B H 0.1338 0.5464 0.3510 0.026 Uiso 1 1 calc R . .

loop_
_atom_site_aniso_label
_atom_site_aniso_U_11
_atom_site_aniso_U_22
_atom_site_aniso_U_33
_atom_site_aniso_U_23
_atom_site_aniso_U_13
_atom_site_aniso_U_12
Cu1 0.00615(17) 0.0176(2) 0.00951(18) -0.00165(15) 0.00086(14) 0.00116(14)
V1 0.0061(2) 0.0163(3) 0.0090(2) -0.0026(2) 0.00155(19) -0.00048(19)
V2 0.0049(2) 0.0137(3) 0.0091(2) -0.0025(2) 0.00040(19) 0.00179(19)
P1 0.0066(3) 0.0139(4) 0.0092(4) -0.0003(3) 0.0018(3) -0.0023(3)
P2 0.0057(3) 0.0162(4) 0.0096(4) -0.0041(3) 0.0005(3) 0.0011(3)
F1 0.0078(8) 0.0160(9) 0.0137(9) -0.0022(7) 0.0040(7) 0.0041(7)
O1 0.0078(10) 0.0353(15) 0.0094(11) -0.0066(10) -0.0005(9) 0.0020(10)
O2 0.0146(11) 0.0166(12) 0.0185(13) -0.0004(9) 0.0062(10) 0.0020(9)
O3 0.0159(11) 0.0161(12) 0.0130(11) -0.0044(9) 0.0094(9) -0.0054(9)
O4 0.0141(12) 0.0401(16) 0.0146(12) -0.0036(11) 0.0087(10) 0.0024(10)
O5 0.0082(10) 0.0212(13) 0.0150(12) 0.0001(10) 0.0008(9) -0.0012(9)
O6 0.0070(10) 0.0170(12) 0.0095(11) -0.0023(9) -0.0016(9) -0.0003(8)
O7 0.0082(10) 0.0178(12) 0.0149(11) -0.0007(9) 0.0045(9) 0.0031(8)
O8 0.0103(10) 0.0181(12) 0.0148(11) -0.0018(9) 0.0047(9) 0.0007(9)
O9 0.0082(10) 0.0160(11) 0.0102(11) -0.0018(9) 0.0000(9) 0.0032(8)
N1 0.0064(11) 0.0150(13) 0.0086(12) 0.0007(10) -0.0008(10) 0.0008(10)
N2 0.0058(11) 0.0121(13) 0.0114(12) -0.0009(10) 0.0009(10) 0.0007(9)
N3 0.0097(12) 0.0221(15) 0.0109(13) -0.0051(11) 0.0028(10) 0.0021(11)
C1 0.0080(13) 0.0157(15) 0.0125(15) -0.0014(12) 0.0022(12) 0.0005(11)
C2 0.0093(14) 0.0175(16) 0.0145(16) 0.0030(12) 0.0039(12) 0.0015(12)
C3 0.0104(14) 0.0178(16) 0.0174(16) 0.0014(13) 0.0062(13) 0.0008(12)
C4 0.0102(14) 0.0175(16) 0.0093(14) 0.0011(12) 0.0012(12) -0.0018(12)
C5 0.0068(13) 0.0135(15) 0.0098(14) 0.0006(11) 0.0005(11) -0.0007(11)
C6 0.0116(14) 0.0130(15) 0.0140(15) 0.0007(12) 0.0040(12) 0.0031(12)
C7 0.0108(14) 0.0151(15) 0.0115(15) -0.0016(12) 0.0026(12) -0.0007(12)
C8 0.0064(13) 0.0112(14) 0.0117(14) 0.0009(11) 0.0000(11) 0.0009(11)
C9 0.0077(13) 0.0168(16) 0.0131(15) -0.0029(12) 0.0000(12) 0.0020(12)
C10 0.0085(13) 0.0119(15) 0.0143(15) -0.0013(12) 0.0022(12) 0.0026(11)
C11 0.0073(13) 0.0170(16) 0.0124(15) -0.0041(12) 0.0009(11) 0.0034(12)
C12 0.0116(15) 0.029(2) 0.0172(17) -0.0052(15) 0.0035(13) 0.0013(14)
C13 0.0109(16) 0.048(3) 0.022(2) -0.0086(17) 0.0075(15) 0.0000(15)
C14 0.0173(18) 0.053(3) 0.0199(19) -0.0072(18) 0.0111(16) -0.0016(17)
C15 0.0118(16) 0.037(2) 0.0127(16) -0.0034(15) 0.0024(13) 0.0045(14)
C16 0.0136(15) 0.0154(16) 0.0138(16) -0.0022(12) 0.0029(13) 0.0019(12)
C17 0.0226(18) 0.0265(19) 0.0129(16) -0.0009(14) 0.0076(14) 0.0074(15)
C18 0.0254(19) 0.033(2) 0.0156(17) -0.0018(15) 0.0092(15) 0.0134(16)
C19 0.0219(18) 0.0213(18) 0.0208(18) -0.0003(14) 0.0128(15) 0.0061(14)

loop_
_atom_type_symbol
_atom_type_description
_atom_type_scat_dispersion_real
_atom_type_scat_dispersion_imag
_atom_type_scat_source
C C 0.0033 0.0016 'International Tables Vol C Tables 4.2.6.8 and 6.1.1.4'
H H 0.0000 0.0000 'International Tables Vol C Tables 4.2.6.8 and 6.1.1.4'
N N 0.0061 0.0033 'International Tables Vol C Tables 4.2.6.8 and 6.1.1.4'
O O 0.0106 0.0060 'International Tables Vol C Tables 4.2.6.8 and 6.1.1.4'
F F 0.0171 0.0103 'International Tables Vol C Tables 4.2.6.8 and 6.1.1.4'
P P 0.1023 0.0942 'International Tables Vol C Tables 4.2.6.8 and 6.1.1.4'
V V 0.3005 0.5294 'International Tables Vol C Tables 4.2.6.8 and 6.1.1.4'
Cu Cu 0.3201 1.2651 'International Tables Vol C Tables 4.2.6.8 and 6.1.1.4'

loop_
_geom_angle_atom_site_label_1
_geom_angle_atom_site_label_2
_geom_angle_atom_site_label_3
_geom_angle
_geom_angle_site_symmetry_1
_geom_angle_site_symmetry_3
_geom_angle_publ_flag
O1 Cu1 N2 171.14(11) . . ?
O1 Cu1 N1 103.94(11) . . ?
N2 Cu1 N1 80.03(11) . . ?
O1 Cu1 N3 96.29(11) . . ?
N2 Cu1 N3 79.36(11) . . ?
N1 Cu1 N3 159.35(11) . . ?
O1 Cu1 O2 99.36(10) . . ?
N2 Cu1 O2 88.65(10) . . ?
N1 Cu1 O2 87.57(10) . . ?
N3 Cu1 O2 93.29(10) . . ?
O4 V1 O2 109.04(13) . . ?
O4 V1 O5 109.90(12) . . ?
O2 V1 O5 112.33(11) . . ?
O4 V1 O3 109.38(12) . . ?
O2 V1 O3 107.07(12) . . ?
O5 V1 O3 109.05(11) . . ?
O8 V2 F1 100.10(10) . . ?
O8 V2 O7 97.10(11) . . ?
F1 V2 O7 162.78(9) . . ?
O8 V2 O6 100.66(11) . . ?
F1 V2 O6 85.73(8) . . ?
O7 V2 O6 90.27(9) . . ?
O8 V2 O9 98.53(11) . . ?
F1 V2 O9 86.25(8) . . ?
O7 V2 O9 92.08(9) . . ?
O6 V2 O9 160.22(10) . . ?
O8 V2 F1 177.27(10) . 5_565 ?
F1 V2 F1 77.29(8) . 5_565 ?
O7 V2 F1 85.52(8) . 5_565 ?
O6 V2 F1 80.06(9) . 5_565 ?
O9 V2 F1 80.56(8) . 5_565 ?
O7 P1 O1 116.40(14) 4 4 ?
O7 P1 O3 107.60(13) 4 . ?
O1 P1 O3 109.60(13) 4 . ?
O7 P1 C16 111.00(15) 4 . ?
O1 P1 C16 107.80(15) 4 . ?
O3 P1 C16 103.69(15) . . ?
O6 P2 O9 117.45(13) . 5_565 ?
O6 P2 O5 109.09(13) . . ?
O9 P2 O5 106.77(14) 5_565 . ?
O6 P2 C18 109.05(18) . . ?
O9 P2 C18 107.91(15) 5_565 . ?
O5 P2 C18 105.97(17) . . ?
V2 F1 V2 102.71(8) . 5_565 ?
P1 O1 Cu1 158.81(19) 4_545 . ?
V1 O2 Cu1 137.74(14) . . ?
P1 O3 V1 131.53(15) . . ?
P2 O5 V1 140.42(16) . . ?
P2 O6 V2 129.43(13) . . ?
P1 O7 V2 141.30(15) 4_545 . ?
P2 O9 V2 128.91(14) 5_565 . ?
C1 N1 C5 118.8(3) . . ?
C1 N1 Cu1 126.2(2) . . ?
C5 N1 Cu1 114.4(2) . . ?
C6 N2 C10 122.2(3) . . ?
C6 N2 Cu1 118.4(2) . . ?
C10 N2 Cu1 119.2(2) . . ?
C15 N3 C11 119.1(3) . . ?
C15 N3 Cu1 125.8(2) . . ?
C11 N3 Cu1 115.0(2) . . ?
N1 C1 C2 122.0(3) . . ?
C3 C2 C1 119.0(3) . . ?
C2 C3 C4 118.9(3) . . ?
C5 C4 C3 119.0(3) . . ?
C4 C5 N1 122.3(3) . . ?
C4 C5 C6 124.7(3) . . ?
N1 C5 C6 113.0(3) . . ?
N2 C6 C7 120.2(3) . . ?
N2 C6 C5 112.7(3) . . ?
C7 C6 C5 127.1(3) . . ?
C6 C7 C8 119.4(3) . . ?
C9 C8 C7 118.2(3) . . ?
C9 C8 C8 121.6(4) . 2_656 ?
C7 C8 C8 120.2(4) . 2_656 ?
C10 C9 C8 119.5(3) . . ?
N2 C10 C9 120.3(3) . . ?
N2 C10 C11 112.7(3) . . ?
C9 C10 C11 126.9(3) . . ?
N3 C11 C12 121.6(3) . . ?
N3 C11 C10 113.5(3) . . ?
C12 C11 C10 124.8(3) . . ?
C11 C12 C13 119.1(3) . . ?
C12 C13 C14 119.1(4) . . ?
C15 C14 C13 119.1(4) . . ?
N3 C15 C14 121.9(3) . . ?
C17 C16 P1 115.1(2) . . ?
C19 C17 C16 113.3(3) 7_566 . ?
C19 C18 P2 117.2(3) . . ?
C18 C19 C17 114.6(3) . 7_566 ?

loop_
_geom_bond_atom_site_label_1
_geom_bond_atom_site_label_2
_geom_bond_distance
_geom_bond_site_symmetry_2
_geom_bond_publ_flag
Cu1 O1 1.889(2) . ?
Cu1 N2 1.939(3) . ?
Cu1 N1 2.003(3) . ?
Cu1 N3 2.018(3) . ?
Cu1 O2 2.246(2) . ?
V1 O4 1.623(3) . ?
V1 O2 1.624(2) . ?
V1 O5 1.832(2) . ?
V1 O3 1.834(2) . ?
V2 O8 1.603(2) . ?
V2 F1 1.9407(18) . ?
V2 O7 2.004(2) . ?
V2 O6 2.014(2) . ?
V2 O9 2.028(2) . ?
V2 F1 2.155(2) 5_565 ?
P1 O7 1.507(2) 4 ?
P1 O1 1.512(2) 4 ?
P1 O3 1.575(2) . ?
P1 C16 1.785(4) . ?
P2 O6 1.513(2) . ?
P2 O9 1.516(2) 5_565 ?
P2 O5 1.579(2) . ?
P2 C18 1.793(4) . ?
F1 V2 2.155(2) 5_565 ?
O1 P1 1.512(2) 4_545 ?
O7 P1 1.507(2) 4_545 ?
O9 P2 1.516(2) 5_565 ?
N1 C1 1.333(4) . ?
N1 C5 1.370(4) . ?
N2 C6 1.336(4) . ?
N2 C10 1.337(4) . ?
N3 C15 1.339(5) . ?
N3 C11 1.359(4) . ?
C1 C2 1.398(5) . ?
C2 C3 1.387(5) . ?
C3 C4 1.402(4) . ?
C4 C5 1.365(5) . ?
C5 C6 1.484(4) . ?
C6 C7 1.381(4) . ?
C7 C8 1.409(4) . ?
C8 C9 1.395(5) . ?
C8 C8 1.486(6) 2_656 ?
C9 C10 1.384(4) . ?
C10 C11 1.468(5) . ?
C11 C12 1.376(5) . ?
C12 C13 1.386(5) . ?
C13 C14 1.387(5) . ?
C14 C15 1.380(5) . ?
C16 C17 1.526(5) . ?
C17 C19 1.515(5) 7_566 ?
C18 C19 1.509(5) . ?
C19 C17 1.515(5) 7_566 ?
